data_2236940
loop_
_publ_author_name
'\"Ozt\"urk Yildirim, Sema'
'Butcher, Ray J.'
'El-Khouly, Ahmed'
'Safak, Cihat'
'\,Simsek, Rahime'

_publ_section_title
;
 3,3,6,6-Tetramethyl-9-(1-methyl-1<i>H</i>-indol-2-yl)-1,2,3,4,5,6,7,8,9,10-decahydroacridine-1,8-dione
;
_journal_coeditor_code JJ2157
_journal_issue 12
_journal_name_full 'Acta Crystallographica Section E'
_journal_page_first o3365
_journal_page_last o3366
_journal_paper_doi 10.1107/S1600536812045722
_journal_volume 68
_journal_year 2012
_chemical_formula_iupac 'C26 H30 N2 O2'
_chemical_formula_moiety 'C26 H30 N2 O2'
_chemical_formula_sum 'C26 H30 N2 O2'
_chemical_formula_weight 402.54
_chemical_name_systematic
;
3,3,6,6-Tetramethyl-9-(1-methyl-1<i>H</i>-indol-2-yl)-1,2,3,4,5,6,7,8,9,10-
decahydroacridine-1,8-dione
;
_space_group_IT_number 33
_symmetry_cell_setting orthorhombic
_symmetry_space_group_name_Hall 'P 2c -2n'
_symmetry_space_group_name_H-M 'P n a 21'
_atom_sites_solution_hydrogens geom
_atom_sites_solution_primary direct
_atom_sites_solution_secondary difmap
_audit_creation_method SHELXL-97
_cell_angle_alpha 90.00
_cell_angle_beta 90.00
_cell_angle_gamma 90.00
_cell_formula_units_Z 4
_cell_length_a 14.09072(13)
_cell_length_b 15.04800(15)
_cell_length_c 10.39178(12)
_cell_measurement_reflns_used 8837
_cell_measurement_temperature 123(2)
_cell_measurement_theta_max 75.5626
_cell_measurement_theta_min 2.9342
_cell_volume 2203.44(4)
_computing_cell_refinement
;
CrysAlis PRO (Agilent, 2011)
;
_computing_data_collection
;
CrysAlis PRO (Agilent, 2011)
;
_computing_data_reduction
;
CrysAlis PRO (Agilent, 2011)
;
_computing_molecular_graphics 'SHELXTL (Sheldrick, 2008)'
_computing_publication_material 'SHELXTL (Sheldrick, 2008)'
_computing_structure_refinement 'SHELXL97 (Sheldrick, 2008)'
_computing_structure_solution 'SHELXS97 (Sheldrick, 2008)'
_diffrn_ambient_temperature 123(2)
_diffrn_detector_area_resol_mean 10.5081
_diffrn_measured_fraction_theta_full 0.997
_diffrn_measured_fraction_theta_max 0.986
_diffrn_measurement_device_type 'Agilent Xcalibur (Ruby, Gemini)'
_diffrn_measurement_method '\w scans'
_diffrn_radiation_monochromator graphite
_diffrn_radiation_source 'Enhance (Cu) X-ray Source'
_diffrn_radiation_type CuK\a
_diffrn_radiation_wavelength 1.54178
_diffrn_reflns_av_R_equivalents 0.0206
_diffrn_reflns_av_sigmaI/netI 0.0201
_diffrn_reflns_limit_h_max 17
_diffrn_reflns_limit_h_min -17
_diffrn_reflns_limit_k_max 18
_diffrn_reflns_limit_k_min -16
_diffrn_reflns_limit_l_max 8
_diffrn_reflns_limit_l_min -13
_diffrn_reflns_number 10170
_diffrn_reflns_theta_full 67.50
_diffrn_reflns_theta_max 75.74
_diffrn_reflns_theta_min 4.30
_exptl_absorpt_coefficient_mu 0.601
_exptl_absorpt_correction_T_max 0.7950
_exptl_absorpt_correction_T_min 0.7531
_exptl_absorpt_correction_type multi-scan
_exptl_absorpt_process_details
;
[CrysAlis RED (Agilent, 2011), based on expressions derived from Clark &
Reid
(1995)]
;
_exptl_crystal_colour colorless
_exptl_crystal_density_diffrn 1.213
_exptl_crystal_density_method 'not measured'
_exptl_crystal_description block
_exptl_crystal_F_000 864
_exptl_crystal_size_max 0.50
_exptl_crystal_size_mid 0.45
_exptl_crystal_size_min 0.40
_refine_diff_density_max 0.208
_refine_diff_density_min -0.239
_refine_ls_abs_structure_details 'Flack (1983), 1302 Friedel pairs'
_refine_ls_abs_structure_Flack 0.17(19)
_refine_ls_extinction_method none
_refine_ls_goodness_of_fit_ref 1.020
_refine_ls_hydrogen_treatment constr
_refine_ls_matrix_type full
_refine_ls_number_parameters 276
_refine_ls_number_reflns 3713
_refine_ls_number_restraints 1
_refine_ls_restrained_S_all 1.019
_refine_ls_R_factor_all 0.0363
_refine_ls_R_factor_gt 0.0361
_refine_ls_shift/su_max 0.001
_refine_ls_shift/su_mean 0.000
_refine_ls_structure_factor_coef Fsqd
_refine_ls_weighting_details 'calc w=1/[\s^2^(Fo^2^)+(0.0699P)^2^+0.2623P] where P=(Fo^2^+2Fc^2^)/3'
_refine_ls_weighting_scheme calc
_refine_ls_wR_factor_gt 0.0959
_refine_ls_wR_factor_ref 0.0963
_reflns_number_gt 3682
_reflns_number_total 3713
_reflns_threshold_expression I>2sigma(I)
_cod_data_source_file jj2157.cif
_cod_data_source_block I
_cod_database_code 2236940
_cod_database_fobs_code 2236940

loop_
_symmetry_equiv_pos_as_xyz
'x, y, z'
'-x, -y, z+1/2'
'x+1/2, -y+1/2, z'
'-x+1/2, y+1/2, z+1/2'

loop_
_atom_site_type_symbol
_atom_site_label
_atom_site_fract_x
_atom_site_fract_y
_atom_site_fract_z
_atom_site_U_iso_or_equiv
_atom_site_adp_type
_atom_site_calc_flag
_atom_site_refinement_flags
_atom_site_occupancy
_atom_site_symmetry_multiplicity
O O1 0.75903(7) 0.25747(7) -0.00557(13) 0.0295(3) Uani d . 1 1
O O2 0.88973(8) 0.50670(7) 0.28897(12) 0.0327(3) Uani d . 1 1
N N1 1.08387(8) 0.31288(8) 0.04851(15) 0.0286(3) Uani d . 1 1
H H1A 1.1423 0.2968 0.0295 0.034 Uiso calc R 1 1
N N2 0.76168(8) 0.31668(8) 0.29367(15) 0.0277(3) Uani d . 1 1
C C1 1.01031(10) 0.26736(8) -0.00433(16) 0.0237(3) Uani d . 1 1
C C2 1.03649(10) 0.19916(9) -0.10381(18) 0.0282(3) Uani d . 1 1
H H2A 1.0974 0.1711 -0.0791 0.034 Uiso calc R 1 1
H H2B 1.0460 0.2292 -0.1876 0.034 Uiso calc R 1 1
C C3 0.96102(10) 0.12665(9) -0.11949(17) 0.0265(3) Uani d . 1 1
C C4 0.86446(10) 0.17241(10) -0.13694(17) 0.0284(3) Uani d . 1 1
H H4A 0.8635 0.2026 -0.2216 0.034 Uiso calc R 1 1
H H4B 0.8141 0.1265 -0.1375 0.034 Uiso calc R 1 1
C C5 0.84223(10) 0.23979(9) -0.03302(16) 0.0236(3) Uani d . 1 1
C C6 0.91909(10) 0.28578(9) 0.02966(15) 0.0222(3) Uani d . 1 1
C C7 0.89455(9) 0.35180(9) 0.13511(15) 0.0227(3) Uani d . 1 1
H H7A 0.8458 0.3941 0.1013 0.027 Uiso calc R 1 1
C C8 0.98218(10) 0.40439(9) 0.17348(16) 0.0240(3) Uani d . 1 1
C C9 0.96904(11) 0.48130(9) 0.25718(16) 0.0261(3) Uani d . 1 1
C C10 1.05765(12) 0.52769(11) 0.30610(18) 0.0332(3) Uani d . 1 1
H H10A 1.0796 0.4973 0.3852 0.040 Uiso calc R 1 1
H H10B 1.0413 0.5896 0.3294 0.040 Uiso calc R 1 1
C C11 1.13923(10) 0.52915(9) 0.20810(17) 0.0284(3) Uani d . 1 1
C C12 1.15872(10) 0.43298(10) 0.16739(19) 0.0319(4) Uani d . 1 1
H H12A 1.2028 0.4331 0.0932 0.038 Uiso calc R 1 1
H H12B 1.1903 0.4014 0.2392 0.038 Uiso calc R 1 1
C C13 1.06997(10) 0.38350(9) 0.13094(17) 0.0256(3) Uani d . 1 1
C C14 0.85201(10) 0.30123(9) 0.24773(16) 0.0245(3) Uani d . 1 1
C C15 0.89064(10) 0.23076(9) 0.31221(17) 0.0275(3) Uani d . 1 1
H H15A 0.9521 0.2065 0.2990 0.033 Uiso calc R 1 1
C C16 0.82205(11) 0.20026(10) 0.40284(17) 0.0294(3) Uani d . 1 1
C C17 0.81850(14) 0.13028(12) 0.49248(19) 0.0380(4) Uani d . 1 1
H H17A 0.8712 0.0916 0.5031 0.046 Uiso calc R 1 1
C C18 0.73717(15) 0.11860(13) 0.5648(2) 0.0441(4) Uani d . 1 1
H H18A 0.7344 0.0715 0.6256 0.053 Uiso calc R 1 1
C C19 0.65921(14) 0.17453(13) 0.5502(2) 0.0436(4) Uani d . 1 1
H H19A 0.6044 0.1648 0.6014 0.052 Uiso calc R 1 1
C C20 0.65970(13) 0.24415(12) 0.4624(2) 0.0385(4) Uani d . 1 1
H H20A 0.6064 0.2822 0.4527 0.046 Uiso calc R 1 1
C C21 0.74192(11) 0.25582(10) 0.38884(18) 0.0290(3) Uani d . 1 1
C C22 0.69626(11) 0.38452(11) 0.2494(2) 0.0374(4) Uani d . 1 1
H H22A 0.6359 0.3787 0.2955 0.056 Uiso calc R 1 1
H H22B 0.6853 0.3773 0.1568 0.056 Uiso calc R 1 1
H H22C 0.7234 0.4434 0.2659 0.056 Uiso calc R 1 1
C C23 1.22930(12) 0.56706(11) 0.2695(2) 0.0402(4) Uani d . 1 1
H H23A 1.2813 0.5651 0.2070 0.060 Uiso calc R 1 1
H H23B 1.2462 0.5316 0.3451 0.060 Uiso calc R 1 1
H H23C 1.2180 0.6287 0.2956 0.060 Uiso calc R 1 1
C C24 1.11188(12) 0.58625(11) 0.09208(19) 0.0368(4) Uani d . 1 1
H H24A 1.1637 0.5857 0.0292 0.055 Uiso calc R 1 1
H H24B 1.1002 0.6474 0.1204 0.055 Uiso calc R 1 1
H H24D 1.0542 0.5622 0.0524 0.055 Uiso calc R 1 1
C C25 0.98527(11) 0.07126(11) -0.2383(2) 0.0358(4) Uani d . 1 1
H H25A 0.9907 0.1103 -0.3133 0.054 Uiso calc R 1 1
H H25D 0.9350 0.0275 -0.2533 0.054 Uiso calc R 1 1
H H25B 1.0457 0.0404 -0.2243 0.054 Uiso calc R 1 1
C C26 0.95850(13) 0.06656(10) -0.00001(19) 0.0364(4) Uani d . 1 1
H H26D 1.0207 0.0385 0.0117 0.055 Uiso calc R 1 1
H H26A 0.9101 0.0205 -0.0116 0.055 Uiso calc R 1 1
H H26B 0.9432 0.1023 0.0760 0.055 Uiso calc R 1 1

loop_
_atom_site_aniso_label
_atom_site_aniso_U_11
_atom_site_aniso_U_22
_atom_site_aniso_U_33
_atom_site_aniso_U_12
_atom_site_aniso_U_13
_atom_site_aniso_U_23
O1 0.0178(5) 0.0333(5) 0.0374(7) -0.0021(4) 0.0009(5) 0.0032(5)
O2 0.0318(6) 0.0337(5) 0.0325(7) 0.0063(4) 0.0036(5) -0.0037(5)
N1 0.0146(5) 0.0261(5) 0.0450(9) 0.0008(4) 0.0005(6) -0.0079(5)
N2 0.0213(5) 0.0287(6) 0.0329(8) 0.0027(5) 0.0063(5) 0.0026(5)
C1 0.0196(6) 0.0204(6) 0.0312(8) 0.0003(5) 0.0001(6) -0.0004(6)
C2 0.0200(6) 0.0290(6) 0.0355(9) -0.0012(5) 0.0032(6) -0.0067(6)
C3 0.0241(6) 0.0248(6) 0.0305(8) -0.0027(5) -0.0007(7) -0.0024(6)
C4 0.0242(6) 0.0317(7) 0.0294(9) -0.0047(5) -0.0036(6) -0.0016(6)
C5 0.0196(6) 0.0253(6) 0.0260(8) -0.0007(5) 0.0003(6) 0.0065(5)
C6 0.0195(6) 0.0227(6) 0.0244(8) -0.0012(5) -0.0004(5) 0.0017(5)
C7 0.0171(6) 0.0213(6) 0.0297(8) 0.0020(4) 0.0012(5) 0.0008(5)
C8 0.0216(6) 0.0221(6) 0.0282(8) -0.0004(5) -0.0009(6) 0.0012(5)
C9 0.0285(7) 0.0264(6) 0.0235(7) 0.0023(5) 0.0008(6) 0.0009(6)
C10 0.0355(8) 0.0356(8) 0.0285(9) -0.0028(6) 0.0002(7) -0.0097(6)
C11 0.0256(7) 0.0267(6) 0.0328(9) -0.0039(5) -0.0021(7) -0.0059(6)
C12 0.0201(6) 0.0290(7) 0.0467(10) -0.0005(5) -0.0030(7) -0.0081(7)
C13 0.0208(6) 0.0228(6) 0.0333(8) -0.0004(5) -0.0017(6) -0.0023(6)
C14 0.0195(6) 0.0261(6) 0.0279(8) 0.0021(5) 0.0014(6) -0.0025(6)
C15 0.0251(7) 0.0285(7) 0.0288(8) 0.0036(5) -0.0019(6) 0.0012(6)
C16 0.0291(7) 0.0311(7) 0.0279(8) -0.0032(5) -0.0033(7) -0.0012(6)
C17 0.0448(9) 0.0372(8) 0.0321(9) -0.0042(7) -0.0083(8) 0.0059(7)
C18 0.0568(11) 0.0448(9) 0.0307(10) -0.0167(8) -0.0032(9) 0.0093(7)
C19 0.0450(9) 0.0533(10) 0.0324(10) -0.0181(8) 0.0081(8) 0.0021(8)
C20 0.0319(8) 0.0452(8) 0.0383(11) -0.0054(6) 0.0069(8) -0.0015(8)
C21 0.0284(7) 0.0299(6) 0.0287(8) -0.0052(5) 0.0003(7) -0.0010(6)
C22 0.0256(7) 0.0363(7) 0.0504(11) 0.0100(6) 0.0095(8) 0.0088(7)
C23 0.0341(8) 0.0393(8) 0.0471(11) -0.0082(7) -0.0072(8) -0.0134(8)
C24 0.0383(8) 0.0346(7) 0.0375(10) -0.0090(6) -0.0005(8) 0.0030(7)
C25 0.0306(7) 0.0374(8) 0.0395(10) -0.0054(6) 0.0015(8) -0.0120(7)
C26 0.0456(9) 0.0249(7) 0.0386(10) 0.0024(6) 0.0000(8) 0.0028(6)

loop_
_atom_type_symbol
_atom_type_description
_atom_type_scat_dispersion_real
_atom_type_scat_dispersion_imag
_atom_type_scat_source
C C 0.0180 0.0090 'International Tables Vol C Tables 4.2.6.8 and 6.1.1.4'
H H 0.0000 0.0000 'International Tables Vol C Tables 4.2.6.8 and 6.1.1.4'
N N 0.0310 0.0180 'International Tables Vol C Tables 4.2.6.8 and 6.1.1.4'
O O 0.0490 0.0320 'International Tables Vol C Tables 4.2.6.8 and 6.1.1.4'

loop_
_geom_angle_atom_site_label_1
_geom_angle_atom_site_label_2
_geom_angle_atom_site_label_3
_geom_angle
C1 N1 C13 122.10(12)
C1 N1 H1A 118.9
C13 N1 H1A 118.9
C21 N2 C14 108.87(13)
C21 N2 C22 124.59(13)
C14 N2 C22 126.53(14)
N1 C1 C6 120.86(13)
N1 C1 C2 115.80(12)
C6 C1 C2 123.32(13)
C1 C2 C3 112.90(12)
C1 C2 H2A 109.0
C3 C2 H2A 109.0
C1 C2 H2B 109.0
C3 C2 H2B 109.0
H2A C2 H2B 107.8
C25 C3 C2 108.61(12)
C25 C3 C4 110.33(14)
C2 C3 C4 107.95(11)
C25 C3 C26 109.69(13)
C2 C3 C26 110.44(14)
C4 C3 C26 109.81(13)
C5 C4 C3 113.54(13)
C5 C4 H4A 108.9
C3 C4 H4A 108.9
C5 C4 H4B 108.9
C3 C4 H4B 108.9
H4A C4 H4B 107.7
O1 C5 C6 120.36(14)
O1 C5 C4 120.34(13)
C6 C5 C4 119.25(12)
C1 C6 C5 119.64(14)
C1 C6 C7 122.36(13)
C5 C6 C7 117.98(12)
C6 C7 C14 108.54(11)
C6 C7 C8 110.18(11)
C14 C7 C8 112.29(13)
C6 C7 H7A 108.6
C14 C7 H7A 108.6
C8 C7 H7A 108.6
C13 C8 C9 119.72(13)
C13 C8 C7 122.47(13)
C9 C8 C7 117.79(12)
O2 C9 C8 121.55(14)
O2 C9 C10 121.06(14)
C8 C9 C10 117.38(13)
C9 C10 C11 113.58(14)
C9 C10 H10A 108.8
C11 C10 H10A 108.8
C9 C10 H10B 108.8
C11 C10 H10B 108.8
H10A C10 H10B 107.7
C24 C11 C23 109.14(13)
C24 C11 C12 110.98(14)
C23 C11 C12 108.56(12)
C24 C11 C10 110.00(13)
C23 C11 C10 110.47(14)
C12 C11 C10 107.68(13)
C13 C12 C11 112.83(12)
C13 C12 H12A 109.0
C11 C12 H12A 109.0
C13 C12 H12B 109.0
C11 C12 H12B 109.0
H12A C12 H12B 107.8
C8 C13 N1 120.85(13)
C8 C13 C12 124.32(14)
N1 C13 C12 114.83(12)
C15 C14 N2 109.18(14)
C15 C14 C7 127.50(13)
N2 C14 C7 123.13(13)
C14 C15 C16 107.67(13)
C14 C15 H15A 126.2
C16 C15 H15A 126.2
C17 C16 C21 118.88(16)
C17 C16 C15 134.63(16)
C21 C16 C15 106.46(14)
C18 C17 C16 119.00(17)
C18 C17 H17A 120.5
C16 C17 H17A 120.5
C17 C18 C19 121.22(17)
C17 C18 H18A 119.4
C19 C18 H18A 119.4
C20 C19 C18 121.57(17)
C20 C19 H19A 119.2
C18 C19 H19A 119.2
C19 C20 C21 117.24(17)
C19 C20 H20A 121.4
C21 C20 H20A 121.4
N2 C21 C20 130.07(15)
N2 C21 C16 107.83(13)
C20 C21 C16 122.09(16)
N2 C22 H22A 109.5
N2 C22 H22B 109.5
H22A C22 H22B 109.5
N2 C22 H22C 109.5
H22A C22 H22C 109.5
H22B C22 H22C 109.5
C11 C23 H23A 109.5
C11 C23 H23B 109.5
H23A C23 H23B 109.5
C11 C23 H23C 109.5
H23A C23 H23C 109.5
H23B C23 H23C 109.5
C11 C24 H24A 109.5
C11 C24 H24B 109.5
H24A C24 H24B 109.5
C11 C24 H24D 109.5
H24A C24 H24D 109.5
H24B C24 H24D 109.5
C3 C25 H25A 109.5
C3 C25 H25D 109.5
H25A C25 H25D 109.5
C3 C25 H25B 109.5
H25A C25 H25B 109.5
H25D C25 H25B 109.5
C3 C26 H26D 109.5
C3 C26 H26A 109.5
H26D C26 H26A 109.5
C3 C26 H26B 109.5
H26D C26 H26B 109.5
H26A C26 H26B 109.5

loop_
_geom_bond_atom_site_label_1
_geom_bond_atom_site_label_2
_geom_bond_distance
O1 C5 1.2356(18)
O2 C9 1.2265(18)
N1 C1 1.3583(19)
N1 C13 1.3789(19)
N1 H1A 0.8800
N2 C21 1.376(2)
N2 C14 1.3790(18)
N2 C22 1.4505(19)
C1 C6 1.3614(19)
C1 C2 1.503(2)
C2 C3 1.5323(18)
C2 H2A 0.9900
C2 H2B 0.9900
C3 C25 1.528(2)
C3 C4 1.5357(19)
C3 C26 1.536(2)
C4 C5 1.514(2)
C4 H4A 0.9900
C4 H4B 0.9900
C5 C6 1.441(2)
C6 C7 1.519(2)
C7 C14 1.519(2)
C7 C8 1.5199(18)
C7 H7A 1.0000
C8 C13 1.351(2)
C8 C9 1.459(2)
C9 C10 1.518(2)
C10 C11 1.536(2)
C10 H10A 0.9900
C10 H10B 0.9900
C11 C24 1.530(2)
C11 C23 1.531(2)
C11 C12 1.5325(19)
C12 C13 1.5039(18)
C12 H12A 0.9900
C12 H12B 0.9900
C14 C15 1.368(2)
C15 C16 1.425(2)
C15 H15A 0.9500
C16 C17 1.407(2)
C16 C21 1.413(2)
C17 C18 1.382(3)
C17 H17A 0.9500
C18 C19 1.392(3)
C18 H18A 0.9500
C19 C20 1.389(3)
C19 H19A 0.9500
C20 C21 1.399(2)
C20 H20A 0.9500
C22 H22A 0.9800
C22 H22B 0.9800
C22 H22C 0.9800
C23 H23A 0.9800
C23 H23B 0.9800
C23 H23C 0.9800
C24 H24A 0.9800
C24 H24B 0.9800
C24 H24D 0.9800
C25 H25A 0.9800
C25 H25D 0.9800
C25 H25B 0.9800
C26 H26D 0.9800
C26 H26A 0.9800
C26 H26B 0.9800

loop_
_geom_hbond_atom_site_label_D
_geom_hbond_atom_site_label_H
_geom_hbond_atom_site_label_A
_geom_hbond_site_symmetry_A
_geom_hbond_distance_DH
_geom_hbond_distance_HA
_geom_hbond_distance_DA
_geom_hbond_angle_DHA
C22 H22C O2 . 0.98 2.54 3.314(2) 135.6
N1 H1A O1 3 0.88 1.87 2.7437(15) 170.1

loop_
_geom_torsion_atom_site_label_1
_geom_torsion_atom_site_label_2
_geom_torsion_atom_site_label_3
_geom_torsion_atom_site_label_4
_geom_torsion
C13 N1 C1 C6 -4.8(2)
C13 N1 C1 C2 173.19(14)
N1 C1 C2 C3 156.80(14)
C6 C1 C2 C3 -25.2(2)
C1 C2 C3 C25 169.70(14)
C1 C2 C3 C4 50.08(18)
C1 C2 C3 C26 -69.98(17)
C25 C3 C4 C5 -170.93(13)
C2 C3 C4 C5 -52.40(18)
C26 C3 C4 C5 68.06(15)
C3 C4 C5 O1 -153.53(14)
C3 C4 C5 C6 29.08(19)
N1 C1 C6 C5 176.66(14)
C2 C1 C6 C5 -1.2(2)
N1 C1 C6 C7 -5.2(2)
C2 C1 C6 C7 176.95(14)
O1 C5 C6 C1 -178.11(14)
C4 C5 C6 C1 -0.7(2)
O1 C5 C6 C7 3.6(2)
C4 C5 C6 C7 -178.96(13)
C1 C6 C7 C14 -112.01(15)
C5 C6 C7 C14 66.18(16)
C1 C6 C7 C8 11.32(19)
C5 C6 C7 C8 -170.49(12)
C6 C7 C8 C13 -9.1(2)
C14 C7 C8 C13 112.07(16)
C6 C7 C8 C9 169.54(13)
C14 C7 C8 C9 -69.34(16)
C13 C8 C9 O2 173.83(16)
C7 C8 C9 O2 -4.8(2)
C13 C8 C9 C10 -7.5(2)
C7 C8 C9 C10 173.86(14)
O2 C9 C10 C11 -145.85(15)
C8 C9 C10 C11 35.5(2)
C9 C10 C11 C24 66.05(16)
C9 C10 C11 C23 -173.41(13)
C9 C10 C11 C12 -55.01(18)
C24 C11 C12 C13 -71.80(18)
C23 C11 C12 C13 168.26(16)
C10 C11 C12 C13 48.64(19)
C9 C8 C13 N1 -177.92(14)
C7 C8 C13 N1 0.6(2)
C9 C8 C13 C12 2.1(2)
C7 C8 C13 C12 -179.34(15)
C1 N1 C13 C8 7.2(2)
C1 N1 C13 C12 -172.86(15)
C11 C12 C13 C8 -24.4(2)
C11 C12 C13 N1 155.59(15)
C21 N2 C14 C15 0.16(19)
C22 N2 C14 C15 -178.97(16)
C21 N2 C14 C7 175.40(14)
C22 N2 C14 C7 -3.7(3)
C6 C7 C14 C15 54.4(2)
C8 C7 C14 C15 -67.67(19)
C6 C7 C14 N2 -119.94(15)
C8 C7 C14 N2 118.01(15)
N2 C14 C15 C16 -0.04(19)
C7 C14 C15 C16 -175.01(14)
C14 C15 C16 C17 177.88(18)
C14 C15 C16 C21 -0.09(18)
C21 C16 C17 C18 -0.6(3)
C15 C16 C17 C18 -178.36(19)
C16 C17 C18 C19 0.1(3)
C17 C18 C19 C20 0.1(3)
C18 C19 C20 C21 0.1(3)
C14 N2 C21 C20 -179.10(17)
C22 N2 C21 C20 0.1(3)
C14 N2 C21 C16 -0.22(18)
C22 N2 C21 C16 178.94(16)
C19 C20 C21 N2 178.18(18)
C19 C20 C21 C16 -0.6(3)
C17 C16 C21 N2 -178.16(15)
C15 C16 C21 N2 0.19(18)
C17 C16 C21 C20 0.8(3)
C15 C16 C21 C20 179.18(16)

loop_
_cod_related_entry_id
_cod_related_entry_database
_cod_related_entry_code
1 ChemSpider 3798166
